data_4028499
loop_
_publ_author_name
'Andreas Hafner'
'Angela Bihlmeier'
'Martin Nieger'
'Wim Klopper'
'Stefan Br\"ase'

_publ_contact_author
;
        Martin Nieger
        Laboratory of Inorganic Chemistry
        Department of Chemistry
        Universitity of Helsinki
        P.O. Box 55
        FIN-00014 University of Helsinki
        Finland
;
_publ_contact_author_email martin.nieger@helsinki.fi
_publ_contact_author_fax '++358 9 191 50198'
_publ_contact_author_phone '++358 9 191 50192'
_publ_section_title
;
 ortho-Perfluoroalkylation and Ethoxycarbonyldifluoromethylation of
 Aromatic Triazenes
;
_journal_name_full 'Journal of Organic Chemistry'
_journal_page_first 7938
_journal_page_last 7948
_journal_paper_doi 10.1021/jo401145g
_journal_volume 78
_journal_year 2013
_chemical_formula_moiety 'C20 H26 F4 I N3 O4'
_chemical_formula_sum 'C20 H26 F4 I N3 O4'
_chemical_formula_weight 575.34
_chemical_name_systematic
; 
 (E)-diethyl 2,2'-(2-(3,3-diisopropyltriaz-1-en-1-yl)-5-iodo-
 1,3-phenylene)bis(2,2-difluoroacetate)
;
_space_group_IT_number 14
_symmetry_cell_setting monoclinic
_symmetry_space_group_name_Hall '-P 2ybc'
_symmetry_space_group_name_H-M 'P 1 21/c 1'
_atom_sites_solution_hydrogens geom
_atom_sites_solution_primary direct
_atom_sites_solution_secondary difmap
_audit_creation_method SHELXL-97
_cell_angle_alpha 90.00
_cell_angle_beta 102.531(1)
_cell_angle_gamma 90.00
_cell_formula_units_Z 8
_cell_length_a 36.8738(28)
_cell_length_b 7.8936(6)
_cell_length_c 17.0218(13)
_cell_measurement_reflns_used 6961
_cell_measurement_temperature 120(2)
_cell_measurement_theta_max 27
_cell_measurement_theta_min 2
_cell_volume 4836.5(6)
_computing_cell_refinement SAINT
_computing_data_collection APEXII
_computing_data_reduction SAINT
_computing_molecular_graphics XP
_computing_publication_material 'SHELXL-97 (Sheldrick, 1997)'
_computing_structure_refinement 'SHELXL-97 (Sheldrick, 1997)'
_computing_structure_solution 'SHELXS-97 (Sheldrick, 1990)'
_diffrn_ambient_temperature 120(2)
_diffrn_measured_fraction_theta_full 0.992
_diffrn_measured_fraction_theta_max 0.992
_diffrn_measurement_device_type 'Bruker Apex Duo'
_diffrn_measurement_method 'rotation in phi, 0.5 deg.'
_diffrn_radiation_monochromator graphite
_diffrn_radiation_source 'fine-focus sealed tube'
_diffrn_radiation_type MoK\a
_diffrn_radiation_wavelength 0.71073
_diffrn_reflns_av_R_equivalents 0.0202
_diffrn_reflns_av_sigmaI/netI 0.0358
_diffrn_reflns_limit_h_max 47
_diffrn_reflns_limit_h_min -46
_diffrn_reflns_limit_k_max 10
_diffrn_reflns_limit_k_min -7
_diffrn_reflns_limit_l_max 15
_diffrn_reflns_limit_l_min -22
_diffrn_reflns_number 19149
_diffrn_reflns_theta_full 27.48
_diffrn_reflns_theta_max 27.48
_diffrn_reflns_theta_min 2.95
_exptl_absorpt_coefficient_mu 1.385
_exptl_absorpt_correction_T_max 0.9979
_exptl_absorpt_correction_T_min 0.8008
_exptl_absorpt_correction_type multi-scan
_exptl_absorpt_process_details 'SADABS (Sheldrick, 2008)'
_exptl_crystal_colour colourless
_exptl_crystal_density_diffrn 1.580
_exptl_crystal_density_meas ?
_exptl_crystal_description blocks
_exptl_crystal_F_000 2304
_exptl_crystal_size_max 0.20
_exptl_crystal_size_mid 0.10
_exptl_crystal_size_min 0.05
_refine_diff_density_max 0.898
_refine_diff_density_min -0.946
_refine_diff_density_rms 0.083
_refine_ls_extinction_method none
_refine_ls_goodness_of_fit_ref 1.079
_refine_ls_hydrogen_treatment constr
_refine_ls_matrix_type full
_refine_ls_number_parameters 577
_refine_ls_number_reflns 11008
_refine_ls_number_restraints 0
_refine_ls_restrained_S_all 1.079
_refine_ls_R_factor_all 0.0588
_refine_ls_R_factor_gt 0.0430
_refine_ls_shift/su_max 0.002
_refine_ls_shift/su_mean 0.000
_refine_ls_structure_factor_coef Fsqd
_refine_ls_weighting_details 'calc w=1/[\s^2^(Fo^2^)+(0.0210P)^2^+9.2700P] where P=(Fo^2^+2Fc^2^)/3'
_refine_ls_weighting_scheme calc
_refine_ls_wR_factor_gt 0.0802
_refine_ls_wR_factor_ref 0.0855
_reflns_number_gt 8741
_reflns_number_total 11008
_reflns_threshold_expression >2sigma(I)
_cod_data_source_file jo401145g_si_001_2.cif
_cod_data_source_block sb480_hy_compound_7a
_cod_depositor_comments
;
The following automatic conversions were performed:

'_exptl_crystal_density_meas' value 'none' was changed to '?' - the
value is perceived as not measured.

Automatic conversion script
Id: cif_fix_values 3008 2015-01-20 13:52:24Z robertas 
;
_cod_original_sg_symbol_H-M 'P 21/c'
_cod_database_code 4028499

loop_
_symmetry_equiv_pos_as_xyz
'x, y, z'
'-x, y+1/2, -z+1/2'
'-x, -y, -z'
'x, -y-1/2, z-1/2'

loop_
_atom_site_label
_atom_site_type_symbol
_atom_site_fract_x
_atom_site_fract_y
_atom_site_fract_z
_atom_site_U_iso_or_equiv
_atom_site_adp_type
_atom_site_occupancy
_atom_site_symmetry_multiplicity
_atom_site_calc_flag
_atom_site_refinement_flags
C1 C 0.07699(9) 0.6522(4) 0.39784(17) 0.0193(6) Uani 1 1 d .
C11 C 0.07538(9) 0.6498(5) 0.48592(18) 0.0275(8) Uani 1 1 d .
F11 F 0.09773(6) 0.7751(3) 0.52590(11) 0.0391(5) Uani 1 1 d .
F12 F 0.04039(6) 0.6908(3) 0.49376(11) 0.0411(6) Uani 1 1 d .
C12 C 0.08492(9) 0.4837(5) 0.53154(19) 0.0309(9) Uani 1 1 d .
O12 O 0.10441(7) 0.4777(4) 0.59818(14) 0.0456(8) Uani 1 1 d .
O13 O 0.06728(7) 0.3565(4) 0.48893(15) 0.0353(6) Uani 1 1 d .
C13 C 0.07170(12) 0.1872(6) 0.5258(3) 0.0506(12) Uani 1 1 d .
H13A H 0.0676 0.1001 0.4829 0.061 Uiso 1 1 calc R
H13B H 0.0974 0.1744 0.5578 0.061 Uiso 1 1 calc R
C14 C 0.04554(14) 0.1601(7) 0.5777(4) 0.0724(18) Uani 1 1 d .
H14A H 0.0491 0.0464 0.6012 0.109 Uiso 1 1 calc R
H14B H 0.0201 0.1709 0.5459 0.109 Uiso 1 1 calc R
H14C H 0.0498 0.2449 0.6208 0.109 Uiso 1 1 calc R
C2 C 0.10773(8) 0.5817(4) 0.37352(16) 0.0155(6) Uani 1 1 d .
N21 N 0.13600(7) 0.4929(3) 0.42854(14) 0.0170(5) Uani 1 1 d .
N22 N 0.16009(7) 0.5956(3) 0.46821(14) 0.0164(5) Uani 1 1 d .
N23 N 0.18721(7) 0.5270(3) 0.52056(14) 0.0157(5) Uani 1 1 d .
C24 C 0.19144(9) 0.3439(4) 0.53728(18) 0.0193(6) Uani 1 1 d .
H24 H 0.1704 0.2847 0.5005 0.023 Uiso 1 1 calc R
C25 C 0.22731(10) 0.2785(4) 0.5184(2) 0.0284(8) Uani 1 1 d .
H25A H 0.2278 0.3057 0.4624 0.043 Uiso 1 1 calc R
H25B H 0.2287 0.1554 0.5260 0.043 Uiso 1 1 calc R
H25C H 0.2485 0.3322 0.5545 0.043 Uiso 1 1 calc R
C26 C 0.18849(9) 0.3058(5) 0.6233(2) 0.0279(7) Uani 1 1 d .
H26A H 0.1649 0.3500 0.6324 0.042 Uiso 1 1 calc R
H26B H 0.2092 0.3599 0.6608 0.042 Uiso 1 1 calc R
H26C H 0.1895 0.1831 0.6321 0.042 Uiso 1 1 calc R
C27 C 0.21412(9) 0.6499(4) 0.56589(18) 0.0210(7) Uani 1 1 d .
H27 H 0.2336 0.5842 0.6037 0.025 Uiso 1 1 calc R
C28 C 0.19494(10) 0.7641(5) 0.6163(2) 0.0332(8) Uani 1 1 d .
H28A H 0.1831 0.6944 0.6512 0.050 Uiso 1 1 calc R
H28B H 0.1761 0.8326 0.5807 0.050 Uiso 1 1 calc R
H28C H 0.2133 0.8388 0.6495 0.050 Uiso 1 1 calc R
C29 C 0.23316(10) 0.7487(5) 0.5102(2) 0.0329(8) Uani 1 1 d .
H29A H 0.2450 0.6699 0.4791 0.049 Uiso 1 1 calc R
H29B H 0.2520 0.8233 0.5420 0.049 Uiso 1 1 calc R
H29C H 0.2147 0.8171 0.4734 0.049 Uiso 1 1 calc R
C3 C 0.10889(8) 0.5904(4) 0.29218(16) 0.0160(6) Uani 1 1 d .
C31 C 0.14291(8) 0.5249(4) 0.26657(16) 0.0187(6) Uani 1 1 d .
F31 F 0.13677(5) 0.5245(2) 0.18372(10) 0.0252(4) Uani 1 1 d .
F32 F 0.17204(5) 0.6319(3) 0.29190(11) 0.0265(4) Uani 1 1 d .
C32 C 0.15584(9) 0.3437(4) 0.29222(17) 0.0212(7) Uani 1 1 d .
O32 O 0.18750(7) 0.3070(3) 0.31772(14) 0.0330(6) Uani 1 1 d .
O33 O 0.12674(7) 0.2415(3) 0.27603(13) 0.0263(5) Uani 1 1 d .
C33 C 0.13415(13) 0.0622(5) 0.2934(2) 0.0384(9) Uani 1 1 d .
H33A H 0.1576 0.0300 0.2777 0.046 Uiso 1 1 calc R
H33B H 0.1138 -0.0063 0.2609 0.046 Uiso 1 1 calc R
C34 C 0.13726(16) 0.0251(5) 0.3796(2) 0.0586(14) Uani 1 1 d .
H34A H 0.1424 -0.0958 0.3895 0.088 Uiso 1 1 calc R
H34B H 0.1139 0.0545 0.3949 0.088 Uiso 1 1 calc R
H34C H 0.1576 0.0920 0.4118 0.088 Uiso 1 1 calc R
C4 C 0.08026(9) 0.6647(4) 0.23622(17) 0.0190(6) Uani 1 1 d .
H4 H 0.0816 0.6715 0.1812 0.023 Uiso 1 1 calc R
C5 C 0.04979(9) 0.7288(4) 0.26156(17) 0.0216(7) Uani 1 1 d .
I5 I 0.004834(7) 0.82785(4) 0.177250(14) 0.04112(8) Uani 1 1 d .
C6 C 0.04800(9) 0.7246(4) 0.34181(18) 0.0220(7) Uani 1 1 d .
H6 H 0.0271 0.7709 0.3586 0.026 Uiso 1 1 calc R
C1' C 0.57369(8) 0.6853(4) 0.17550(16) 0.0153(6) Uani 1 1 d .
C11' C 0.57310(9) 0.6797(4) 0.08665(17) 0.0201(6) Uani 1 1 d .
F11' F 0.59355(6) 0.8108(2) 0.06704(11) 0.0312(5) Uani 1 1 d .
F12' F 0.53772(6) 0.7038(3) 0.04332(11) 0.0346(5) Uani 1 1 d .
C12' C 0.58664(8) 0.5179(4) 0.05206(17) 0.0198(6) Uani 1 1 d .
O12' O 0.60442(7) 0.5207(3) 0.00079(13) 0.0311(6) Uani 1 1 d .
O13' O 0.57336(6) 0.3814(3) 0.08128(12) 0.0212(5) Uani 1 1 d .
C13' C 0.58071(10) 0.2191(4) 0.0461(2) 0.0289(8) Uani 1 1 d .
H13C H 0.5786 0.1264 0.0841 0.035 Uiso 1 1 calc R
H13D H 0.6064 0.2188 0.0371 0.035 Uiso 1 1 calc R
C14' C 0.55368(11) 0.1890(5) -0.0325(2) 0.0399(10) Uani 1 1 d .
H14D H 0.5593 0.0804 -0.0551 0.060 Uiso 1 1 calc R
H14E H 0.5558 0.2805 -0.0701 0.060 Uiso 1 1 calc R
H14F H 0.5283 0.1863 -0.0234 0.060 Uiso 1 1 calc R
C2' C 0.60671(8) 0.6463(4) 0.23026(16) 0.0147(6) Uani 1 1 d .
N21' N 0.63764(7) 0.5845(3) 0.20073(14) 0.0176(5) Uani 1 1 d .
N22' N 0.66185(7) 0.7010(3) 0.20275(14) 0.0167(5) Uani 1 1 d .
N23' N 0.69243(7) 0.6594(3) 0.17986(15) 0.0194(5) Uani 1 1 d .
C24' C 0.71774(9) 0.8029(4) 0.17654(18) 0.0224(7) Uani 1 1 d .
H24' H 0.7415 0.7556 0.1664 0.027 Uiso 1 1 calc R
C25' C 0.72686(10) 0.8965(5) 0.2564(2) 0.0299(8) Uani 1 1 d .
H25D H 0.7374 0.8170 0.2995 0.045 Uiso 1 1 calc R
H25E H 0.7041 0.9464 0.2674 0.045 Uiso 1 1 calc R
H25F H 0.7449 0.9864 0.2539 0.045 Uiso 1 1 calc R
C26' C 0.70178(10) 0.9216(5) 0.1077(2) 0.0329(8) Uani 1 1 d .
H26D H 0.6965 0.8581 0.0571 0.049 Uiso 1 1 calc R
H26E H 0.7198 1.0115 0.1048 0.049 Uiso 1 1 calc R
H26F H 0.6787 0.9720 0.1168 0.049 Uiso 1 1 calc R
C27' C 0.69937(9) 0.4883(4) 0.15074(19) 0.0225(7) Uani 1 1 d .
H27' H 0.6796 0.4113 0.1621 0.027 Uiso 1 1 calc R
C28' C 0.69629(10) 0.4898(5) 0.0600(2) 0.0356(9) Uani 1 1 d .
H28D H 0.6718 0.5327 0.0332 0.053 Uiso 1 1 calc R
H28E H 0.6995 0.3745 0.0413 0.053 Uiso 1 1 calc R
H28F H 0.7156 0.5633 0.0471 0.053 Uiso 1 1 calc R
C29' C 0.73649(11) 0.4205(5) 0.1961(2) 0.0376(9) Uani 1 1 d .
H29D H 0.7371 0.4205 0.2540 0.056 Uiso 1 1 calc R
H29E H 0.7565 0.4925 0.1854 0.056 Uiso 1 1 calc R
H29F H 0.7399 0.3045 0.1784 0.056 Uiso 1 1 calc R
C3' C 0.60765(8) 0.6581(4) 0.31261(17) 0.0177(6) Uani 1 1 d .
C31' C 0.64273(9) 0.6136(5) 0.37314(17) 0.0228(7) Uani 1 1 d .
F31' F 0.66924(5) 0.7342(3) 0.37665(11) 0.0320(5) Uani 1 1 d .
F32' F 0.63555(5) 0.6072(3) 0.44877(10) 0.0302(5) Uani 1 1 d .
C32' C 0.65983(9) 0.4403(5) 0.36048(18) 0.0259(7) Uani 1 1 d .
O32' O 0.69159(7) 0.4199(4) 0.35610(15) 0.0389(7) Uani 1 1 d .
O33' O 0.63376(7) 0.3232(3) 0.35841(14) 0.0285(5) Uani 1 1 d .
C33' C 0.64260(12) 0.1483(5) 0.3408(2) 0.0380(9) Uani 1 1 d .
H33C H 0.6322 0.0689 0.3751 0.046 Uiso 1 1 calc R
H33D H 0.6699 0.1323 0.3518 0.046 Uiso 1 1 calc R
C34' C 0.62622(12) 0.1144(5) 0.2545(2) 0.0382(9) Uani 1 1 d .
H34D H 0.6320 -0.0019 0.2413 0.057 Uiso 1 1 calc R
H34E H 0.6366 0.1938 0.2210 0.057 Uiso 1 1 calc R
H34F H 0.5992 0.1289 0.2444 0.057 Uiso 1 1 calc R
C4' C 0.57634(9) 0.7074(4) 0.33955(17) 0.0185(6) Uani 1 1 d .
H4' H 0.5772 0.7162 0.3956 0.022 Uiso 1 1 calc R
C5' C 0.54373(8) 0.7437(4) 0.28414(18) 0.0181(6) Uani 1 1 d .
I5' I 0.495819(6) 0.80616(3) 0.324495(13) 0.03060(7) Uani 1 1 d .
C6' C 0.54236(8) 0.7340(4) 0.20212(17) 0.0172(6) Uani 1 1 d .
H6' H 0.5201 0.7607 0.1645 0.021 Uiso 1 1 calc R

loop_
_atom_site_aniso_label
_atom_site_aniso_U_11
_atom_site_aniso_U_22
_atom_site_aniso_U_33
_atom_site_aniso_U_23
_atom_site_aniso_U_13
_atom_site_aniso_U_12
C1 0.0212(16) 0.0222(16) 0.0141(13) -0.0008(12) 0.0028(11) 0.0024(13)
C11 0.0204(17) 0.046(2) 0.0163(14) -0.0012(15) 0.0055(12) 0.0087(16)
F11 0.0470(14) 0.0480(14) 0.0213(10) -0.0133(10) 0.0051(9) 0.0056(11)
F12 0.0310(12) 0.0731(17) 0.0224(10) 0.0085(10) 0.0129(8) 0.0248(11)
C12 0.0222(17) 0.055(3) 0.0176(15) 0.0101(16) 0.0095(13) 0.0116(17)
O12 0.0353(15) 0.084(2) 0.0167(11) 0.0139(13) 0.0036(10) 0.0155(15)
O13 0.0247(13) 0.0456(16) 0.0352(13) 0.0196(13) 0.0057(10) 0.0034(12)
C13 0.039(2) 0.049(3) 0.066(3) 0.039(2) 0.017(2) 0.015(2)
C14 0.044(3) 0.079(4) 0.101(4) 0.054(3) 0.032(3) 0.015(3)
C2 0.0165(14) 0.0146(14) 0.0146(13) -0.0008(11) 0.0019(10) -0.0020(12)
N21 0.0174(13) 0.0194(13) 0.0139(11) -0.0012(10) 0.0024(9) 0.0006(11)
N22 0.0173(13) 0.0189(13) 0.0142(11) -0.0003(10) 0.0064(9) 0.0007(10)
N23 0.0155(12) 0.0159(13) 0.0142(11) 0.0003(10) -0.0001(9) 0.0005(10)
C24 0.0195(15) 0.0168(16) 0.0193(14) 0.0014(12) -0.0007(11) -0.0004(12)
C25 0.035(2) 0.0254(19) 0.0253(17) 0.0001(14) 0.0088(14) 0.0117(15)
C26 0.0227(17) 0.034(2) 0.0280(17) 0.0114(15) 0.0072(13) 0.0026(15)
C27 0.0186(15) 0.0202(16) 0.0217(15) -0.0051(13) -0.0011(11) -0.0012(13)
C28 0.033(2) 0.033(2) 0.0330(19) -0.0157(16) 0.0039(15) 0.0031(16)
C29 0.0264(19) 0.0284(19) 0.045(2) 0.0007(17) 0.0113(15) -0.0078(16)
C3 0.0207(15) 0.0138(14) 0.0138(13) -0.0009(11) 0.0045(11) -0.0023(12)
C31 0.0219(16) 0.0225(16) 0.0121(13) -0.0008(12) 0.0050(11) -0.0019(13)
F31 0.0332(11) 0.0328(11) 0.0116(8) 0.0024(8) 0.0095(7) 0.0047(9)
F32 0.0234(10) 0.0302(11) 0.0276(9) -0.0008(8) 0.0091(8) -0.0071(8)
C32 0.0263(17) 0.0279(18) 0.0116(13) -0.0004(13) 0.0091(11) 0.0039(14)
O32 0.0272(14) 0.0421(16) 0.0313(13) 0.0074(12) 0.0102(10) 0.0114(12)
O33 0.0373(14) 0.0180(12) 0.0218(11) -0.0024(10) 0.0027(9) -0.0011(10)
C33 0.068(3) 0.0167(18) 0.0300(19) -0.0040(15) 0.0083(18) -0.0005(18)
C34 0.120(5) 0.024(2) 0.033(2) 0.0010(18) 0.018(2) -0.013(3)
C4 0.0243(16) 0.0200(16) 0.0120(13) 0.0012(12) 0.0024(11) -0.0009(13)
C5 0.0235(16) 0.0226(17) 0.0160(14) 0.0028(13) -0.0017(11) 0.0044(13)
I5 0.03703(15) 0.06039(19) 0.02340(11) 0.01067(12) 0.00101(9) 0.02292(13)
C6 0.0197(16) 0.0260(18) 0.0194(14) -0.0013(13) 0.0026(11) 0.0072(13)
C1' 0.0191(15) 0.0143(14) 0.0139(13) 0.0002(11) 0.0064(10) 0.0018(12)
C11' 0.0210(16) 0.0236(17) 0.0169(14) 0.0038(13) 0.0064(11) 0.0038(13)
F11' 0.0531(14) 0.0219(10) 0.0241(10) 0.0068(8) 0.0207(9) -0.0007(9)
F12' 0.0306(11) 0.0555(14) 0.0157(9) 0.0006(9) 0.0009(7) 0.0210(10)
C12' 0.0183(15) 0.0259(17) 0.0153(13) -0.0001(13) 0.0040(11) 0.0024(13)
O12' 0.0369(14) 0.0377(15) 0.0246(12) -0.0040(11) 0.0197(10) 0.0022(12)
O13' 0.0254(12) 0.0200(11) 0.0200(10) -0.0033(9) 0.0084(9) -0.0012(10)
C13' 0.0292(19) 0.0228(18) 0.0321(18) -0.0064(15) 0.0010(14) 0.0046(15)
C14' 0.037(2) 0.044(2) 0.035(2) -0.0212(18) -0.0023(16) 0.0038(18)
C2' 0.0165(14) 0.0141(14) 0.0155(13) -0.0023(11) 0.0078(11) -0.0010(12)
N21' 0.0175(13) 0.0197(14) 0.0169(12) -0.0029(10) 0.0065(9) 0.0001(11)
N22' 0.0161(12) 0.0205(13) 0.0148(11) -0.0010(10) 0.0063(9) 0.0002(11)
N23' 0.0157(13) 0.0232(14) 0.0211(12) -0.0020(11) 0.0080(10) 0.0004(11)
C24' 0.0184(15) 0.0258(17) 0.0240(15) -0.0018(14) 0.0065(12) -0.0030(14)
C25' 0.0242(18) 0.032(2) 0.0310(18) -0.0040(16) 0.0000(13) -0.0050(15)
C26' 0.033(2) 0.037(2) 0.0292(18) 0.0076(16) 0.0075(15) -0.0080(17)
C27' 0.0203(16) 0.0245(17) 0.0260(16) -0.0037(14) 0.0120(12) 0.0018(13)
C28' 0.032(2) 0.048(2) 0.0272(18) -0.0130(17) 0.0078(14) 0.0031(18)
C29' 0.038(2) 0.035(2) 0.037(2) -0.0047(17) 0.0034(16) 0.0155(18)
C3' 0.0187(15) 0.0179(16) 0.0168(14) -0.0018(12) 0.0049(11) -0.0004(12)
C31' 0.0196(16) 0.0329(19) 0.0154(14) -0.0034(14) 0.0025(11) 0.0014(14)
F31' 0.0252(11) 0.0397(12) 0.0281(10) -0.0081(9) -0.0008(8) -0.0069(9)
F32' 0.0328(11) 0.0446(13) 0.0123(8) -0.0040(8) 0.0032(7) 0.0094(10)
C32' 0.0242(17) 0.038(2) 0.0145(14) 0.0023(14) 0.0010(12) 0.0086(15)
O32' 0.0234(14) 0.0524(18) 0.0395(14) 0.0012(13) 0.0042(11) 0.0146(13)
O33' 0.0307(13) 0.0251(13) 0.0301(12) -0.0017(10) 0.0076(10) 0.0057(11)
C33' 0.048(2) 0.028(2) 0.039(2) 0.0041(17) 0.0110(17) 0.0150(18)
C34' 0.049(2) 0.026(2) 0.040(2) -0.0024(17) 0.0095(17) 0.0008(18)
C4' 0.0250(16) 0.0192(16) 0.0128(13) -0.0024(12) 0.0076(11) 0.0012(13)
C5' 0.0177(15) 0.0184(15) 0.0205(14) 0.0000(12) 0.0096(11) 0.0025(12)
I5' 0.02481(12) 0.04335(15) 0.02774(11) 0.00105(10) 0.01470(9) 0.01201(11)
C6' 0.0154(14) 0.0174(15) 0.0192(14) -0.0006(12) 0.0045(11) 0.0038(12)

loop_
_atom_type_symbol
_atom_type_description
_atom_type_scat_dispersion_real
_atom_type_scat_dispersion_imag
_atom_type_scat_source
C C 0.0033 0.0016 'International Tables Vol C Tables 4.2.6.8 and 6.1.1.4'
H H 0.0000 0.0000 'International Tables Vol C Tables 4.2.6.8 and 6.1.1.4'
N N 0.0061 0.0033 'International Tables Vol C Tables 4.2.6.8 and 6.1.1.4'
O O 0.0106 0.0060 'International Tables Vol C Tables 4.2.6.8 and 6.1.1.4'
F F 0.0171 0.0103 'International Tables Vol C Tables 4.2.6.8 and 6.1.1.4'
I I -0.4742 1.8119 'International Tables Vol C Tables 4.2.6.8 and 6.1.1.4'

loop_
_geom_angle_atom_site_label_1
_geom_angle_atom_site_label_2
_geom_angle_atom_site_label_3
_geom_angle
C6 C1 C2 120.7(3)
C6 C1 C11 119.6(3)
C2 C1 C11 119.7(3)
F12 C11 F11 105.0(3)
F12 C11 C1 109.6(2)
F11 C11 C1 109.5(3)
F12 C11 C12 105.8(3)
F11 C11 C12 108.7(3)
C1 C11 C12 117.5(3)
O12 C12 O13 127.5(4)
O12 C12 C11 122.5(4)
O13 C12 C11 109.9(3)
C12 O13 C13 117.4(3)
C14 C13 O13 111.4(4)
C14 C13 H13A 109.3
O13 C13 H13A 109.3
C14 C13 H13B 109.3
O13 C13 H13B 109.3
H13A C13 H13B 108.0
C13 C14 H14A 109.5
C13 C14 H14B 109.5
H14A C14 H14B 109.5
C13 C14 H14C 109.5
H14A C14 H14C 109.5
H14B C14 H14C 109.5
C3 C2 C1 118.3(3)
C3 C2 N21 120.0(3)
C1 C2 N21 121.6(2)
N22 N21 C2 111.1(2)
N21 N22 N23 116.0(2)
N22 N23 C24 124.9(2)
N22 N23 C27 114.3(2)
C24 N23 C27 120.7(2)
N23 C24 C25 110.6(3)
N23 C24 C26 110.6(3)
C25 C24 C26 112.6(3)
N23 C24 H24 107.6
C25 C24 H24 107.6
C26 C24 H24 107.6
C24 C25 H25A 109.5
C24 C25 H25B 109.5
H25A C25 H25B 109.5
C24 C25 H25C 109.5
H25A C25 H25C 109.5
H25B C25 H25C 109.5
C24 C26 H26A 109.5
C24 C26 H26B 109.5
H26A C26 H26B 109.5
C24 C26 H26C 109.5
H26A C26 H26C 109.5
H26B C26 H26C 109.5
N23 C27 C29 111.2(3)
N23 C27 C28 110.0(3)
C29 C27 C28 112.6(3)
N23 C27 H27 107.6
C29 C27 H27 107.6
C28 C27 H27 107.6
C27 C28 H28A 109.5
C27 C28 H28B 109.5
H28A C28 H28B 109.5
C27 C28 H28C 109.5
H28A C28 H28C 109.5
H28B C28 H28C 109.5
C27 C29 H29A 109.5
C27 C29 H29B 109.5
H29A C29 H29B 109.5
C27 C29 H29C 109.5
H29A C29 H29C 109.5
H29B C29 H29C 109.5
C4 C3 C2 121.2(3)
C4 C3 C31 120.2(3)
C2 C3 C31 118.5(3)
F32 C31 F31 105.6(2)
F32 C31 C3 110.2(2)
F31 C31 C3 109.6(2)
F32 C31 C32 108.2(2)
F31 C31 C32 105.1(2)
C3 C31 C32 117.5(2)
O32 C32 O33 127.9(3)
O32 C32 C31 123.3(3)
O33 C32 C31 108.7(3)
C32 O33 C33 116.2(3)
O33 C33 C34 111.3(3)
O33 C33 H33A 109.4
C34 C33 H33A 109.4
O33 C33 H33B 109.4
C34 C33 H33B 109.4
H33A C33 H33B 108.0
C33 C34 H34A 109.5
C33 C34 H34B 109.5
H34A C34 H34B 109.5
C33 C34 H34C 109.5
H34A C34 H34C 109.5
H34B C34 H34C 109.5
C5 C4 C3 119.2(3)
C5 C4 H4 120.4
C3 C4 H4 120.4
C6 C5 C4 121.0(3)
C6 C5 I5 119.1(2)
C4 C5 I5 119.9(2)
C5 C6 C1 119.5(3)
C5 C6 H6 120.2
C1 C6 H6 120.2
C6' C1' C2' 120.7(3)
C6' C1' C11' 120.3(3)
C2' C1' C11' 118.9(3)
F11' C11' F12' 106.0(2)
F11' C11' C1' 109.5(3)
F12' C11' C1' 110.0(2)
F11' C11' C12' 107.1(2)
F12' C11' C12' 105.1(2)
C1' C11' C12' 118.3(3)
O12' C12' O13' 126.3(3)
O12' C12' C11' 122.6(3)
O13' C12' C11' 110.8(2)
C12' O13' C13' 116.2(2)
O13' C13' C14' 110.9(3)
O13' C13' H13C 109.5
C14' C13' H13C 109.5
O13' C13' H13D 109.5
C14' C13' H13D 109.5
H13C C13' H13D 108.1
C13' C14' H14D 109.5
C13' C14' H14E 109.5
H14D C14' H14E 109.5
C13' C14' H14F 109.5
H14D C14' H14F 109.5
H14E C14' H14F 109.5
C1' C2' C3' 118.9(3)
C1' C2' N21' 119.1(2)
C3' C2' N21' 121.9(3)
N22' N21' C2' 110.6(2)
N21' N22' N23' 116.9(3)
N22' N23' C24' 114.2(3)
N22' N23' C27' 123.4(3)
C24' N23' C27' 122.0(2)
N23' C24' C26' 111.2(3)
N23' C24' C25' 111.0(3)
C26' C24' C25' 111.3(3)
N23' C24' H24' 107.7
C26' C24' H24' 107.7
C25' C24' H24' 107.7
C24' C25' H25D 109.5
C24' C25' H25E 109.5
H25D C25' H25E 109.5
C24' C25' H25F 109.5
H25D C25' H25F 109.5
H25E C25' H25F 109.5
C24' C26' H26D 109.5
C24' C26' H26E 109.5
H26D C26' H26E 109.5
C24' C26' H26F 109.5
H26D C26' H26F 109.5
H26E C26' H26F 109.5
N23' C27' C29' 110.7(3)
N23' C27' C28' 110.6(3)
C29' C27' C28' 112.3(3)
N23' C27' H27' 107.7
C29' C27' H27' 107.7
C28' C27' H27' 107.7
C27' C28' H28D 109.5
C27' C28' H28E 109.5
H28D C28' H28E 109.5
C27' C28' H28F 109.5
H28D C28' H28F 109.5
H28E C28' H28F 109.5
C27' C29' H29D 109.5
C27' C29' H29E 109.5
H29D C29' H29E 109.5
C27' C29' H29F 109.5
H29D C29' H29F 109.5
H29E C29' H29F 109.5
C4' C3' C2' 120.6(3)
C4' C3' C31' 119.4(3)
C2' C3' C31' 120.0(3)
F31' C31' F32' 105.6(2)
F31' C31' C3' 111.7(3)
F32' C31' C3' 109.8(2)
F31' C31' C32' 108.4(3)
F32' C31' C32' 105.5(3)
C3' C31' C32' 115.3(3)
O32' C32' O33' 128.0(3)
O32' C32' C31' 124.2(3)
O33' C32' C31' 107.8(3)
C32' O33' C33' 118.0(3)
O33' C33' C34' 108.2(3)
O33' C33' H33C 110.1
C34' C33' H33C 110.1
O33' C33' H33D 110.1
C34' C33' H33D 110.1
H33C C33' H33D 108.4
C33' C34' H34D 109.5
C33' C34' H34E 109.5
H34D C34' H34E 109.5
C33' C34' H34F 109.5
H34D C34' H34F 109.5
H34E C34' H34F 109.5
C3' C4' C5' 119.6(3)
C3' C4' H4' 120.2
C5' C4' H4' 120.2
C4' C5' C6' 120.6(3)
C4' C5' I5' 119.7(2)
C6' C5' I5' 119.7(2)
C1' C6' C5' 119.6(3)
C1' C6' H6' 120.2
C5' C6' H6' 120.2

loop_
_geom_bond_atom_site_label_1
_geom_bond_atom_site_label_2
_geom_bond_distance
C1 C6 1.392(4)
C1 C2 1.404(4)
C1 C11 1.513(4)
C11 F12 1.365(4)
C11 F11 1.370(4)
C11 C12 1.525(5)
C12 O12 1.205(4)
C12 O13 1.324(5)
O13 C13 1.471(5)
C13 C14 1.458(6)
C13 H13A 0.9900
C13 H13B 0.9900
C14 H14A 0.9800
C14 H14B 0.9800
C14 H14C 0.9800
C2 C3 1.396(4)
C2 N21 1.425(4)
N21 N22 1.281(3)
N22 N23 1.304(3)
N23 C24 1.475(4)
N23 C27 1.480(4)
C24 C25 1.518(4)
C24 C26 1.522(4)
C24 H24 1.0000
C25 H25A 0.9800
C25 H25B 0.9800
C25 H25C 0.9800
C26 H26A 0.9800
C26 H26B 0.9800
C26 H26C 0.9800
C27 C29 1.513(5)
C27 C28 1.521(4)
C27 H27 1.0000
C28 H28A 0.9800
C28 H28B 0.9800
C28 H28C 0.9800
C29 H29A 0.9800
C29 H29B 0.9800
C29 H29C 0.9800
C3 C4 1.389(4)
C3 C31 1.506(4)
C31 F32 1.361(4)
C31 F31 1.379(3)
C31 C32 1.540(4)
C32 O32 1.190(4)
C32 O33 1.323(4)
O33 C33 1.459(4)
C33 C34 1.478(5)
C33 H33A 0.9900
C33 H33B 0.9900
C34 H34A 0.9800
C34 H34B 0.9800
C34 H34C 0.9800
C4 C5 1.384(4)
C4 H4 0.9500
C5 C6 1.382(4)
C5 I5 2.095(3)
C6 H6 0.9500
C1' C6' 1.384(4)
C1' C2' 1.398(4)
C1' C11' 1.508(4)
C11' F11' 1.364(4)
C11' F12' 1.366(4)
C11' C12' 1.534(4)
C12' O12' 1.200(4)
C12' O13' 1.324(4)
O13' C13' 1.464(4)
C13' C14' 1.503(5)
C13' H13C 0.9900
C13' H13D 0.9900
C14' H14D 0.9800
C14' H14E 0.9800
C14' H14F 0.9800
C2' C3' 1.398(4)
C2' N21' 1.428(4)
N21' N22' 1.277(3)
N22' N23' 1.312(3)
N23' C24' 1.476(4)
N23' C27' 1.480(4)
C24' C26' 1.516(5)
C24' C25' 1.520(4)
C24' H24' 1.0000
C25' H25D 0.9800
C25' H25E 0.9800
C25' H25F 0.9800
C26' H26D 0.9800
C26' H26E 0.9800
C26' H26F 0.9800
C27' C29' 1.516(5)
C27' C28' 1.524(4)
C27' H27' 1.0000
C28' H28D 0.9800
C28' H28E 0.9800
C28' H28F 0.9800
C29' H29D 0.9800
C29' H29E 0.9800
C29' H29F 0.9800
C3' C4' 1.387(4)
C3' C31' 1.510(4)
C31' F31' 1.356(4)
C31' F32' 1.370(3)
C31' C32' 1.541(5)
C32' O32' 1.200(4)
C32' O33' 1.329(4)
O33' C33' 1.464(4)
C33' C34' 1.485(5)
C33' H33C 0.9900
C33' H33D 0.9900
C34' H34D 0.9800
C34' H34E 0.9800
C34' H34F 0.9800
C4' C5' 1.388(4)
C4' H4' 0.9500
C5' C6' 1.388(4)
C5' I5' 2.089(3)
C6' H6' 0.9500

loop_
_geom_hbond_atom_site_label_D
_geom_hbond_atom_site_label_H
_geom_hbond_atom_site_label_A
_geom_hbond_distance_DH
_geom_hbond_distance_HA
_geom_hbond_distance_DA
_geom_hbond_angle_DHA
_geom_hbond_site_symmetry_A
C14 H14B F12 0.98 2.44 3.351(5) 154.0 3_566
C14' H14F F12' 0.98 2.54 3.441(4) 153.1 3_665
C24' H24' O32 1.00 2.61 3.474(4) 145.2 2_655

loop_
_geom_torsion_atom_site_label_1
_geom_torsion_atom_site_label_2
_geom_torsion_atom_site_label_3
_geom_torsion_atom_site_label_4
_geom_torsion
C6 C1 C11 F12 12.9(5)
C2 C1 C11 F12 -167.2(3)
C6 C1 C11 F11 -101.9(3)
C2 C1 C11 F11 78.1(4)
C6 C1 C11 C12 133.6(3)
C2 C1 C11 C12 -46.5(4)
F12 C11 C12 O12 -101.0(4)
F11 C11 C12 O12 11.4(4)
C1 C11 C12 O12 136.4(3)
F12 C11 C12 O13 75.8(3)
F11 C11 C12 O13 -171.8(3)
C1 C11 C12 O13 -46.9(4)
O12 C12 O13 C13 -0.3(5)
C11 C12 O13 C13 -176.8(3)
C12 O13 C13 C14 84.6(5)
C6 C1 C2 C3 1.8(5)
C11 C1 C2 C3 -178.2(3)
C6 C1 C2 N21 -174.0(3)
C11 C1 C2 N21 6.1(5)
C3 C2 N21 N22 100.3(3)
C1 C2 N21 N22 -84.0(3)
C2 N21 N22 N23 179.8(2)
N21 N22 N23 C24 -0.9(4)
N21 N22 N23 C27 -179.2(2)
N22 N23 C24 C25 118.7(3)
C27 N23 C24 C25 -63.1(3)
N22 N23 C24 C26 -115.8(3)
C27 N23 C24 C26 62.4(4)
N22 N23 C27 C29 -61.9(3)
C24 N23 C27 C29 119.7(3)
N22 N23 C27 C28 63.4(3)
C24 N23 C27 C28 -114.9(3)
C1 C2 C3 C4 -0.8(4)
N21 C2 C3 C4 175.0(3)
C1 C2 C3 C31 176.2(3)
N21 C2 C3 C31 -8.0(4)
C4 C3 C31 F32 105.1(3)
C2 C3 C31 F32 -71.9(3)
C4 C3 C31 F31 -10.6(4)
C2 C3 C31 F31 172.4(3)
C4 C3 C31 C32 -130.4(3)
C2 C3 C31 C32 52.6(4)
F32 C31 C32 O32 -11.0(4)
F31 C31 C32 O32 101.5(3)
C3 C31 C32 O32 -136.5(3)
F32 C31 C32 O33 173.0(2)
F31 C31 C32 O33 -74.6(3)
C3 C31 C32 O33 47.5(3)
O32 C32 O33 C33 1.7(5)
C31 C32 O33 C33 177.4(2)
C32 O33 C33 C34 81.0(4)
C2 C3 C4 C5 -1.0(5)
C31 C3 C4 C5 -178.0(3)
C3 C4 C5 C6 2.0(5)
C3 C4 C5 I5 -176.2(2)
C4 C5 C6 C1 -1.1(5)
I5 C5 C6 C1 177.2(2)
C2 C1 C6 C5 -0.8(5)
C11 C1 C6 C5 179.1(3)
C6' C1' C11' F11' 107.6(3)
C2' C1' C11' F11' -70.2(3)
C6' C1' C11' F12' -8.6(4)
C2' C1' C11' F12' 173.6(3)
C6' C1' C11' C12' -129.3(3)
C2' C1' C11' C12' 52.9(4)
F11' C11' C12' O12' -17.3(4)
F12' C11' C12' O12' 95.1(4)
C1' C11' C12' O12' -141.7(3)
F11' C11' C12' O13' 168.0(2)
F12' C11' C12' O13' -79.5(3)
C1' C11' C12' O13' 43.7(4)
O12' C12' O13' C13' -1.2(5)
C11' C12' O13' C13' 173.2(2)
C12' O13' C13' C14' -80.7(4)
C6' C1' C2' C3' -0.3(4)
C11' C1' C2' C3' 177.5(3)
C6' C1' C2' N21' 175.4(3)
C11' C1' C2' N21' -6.8(4)
C1' C2' N21' N22' 103.5(3)
C3' C2' N21' N22' -80.9(3)
C2' N21' N22' N23' 177.6(2)
N21' N22' N23' C24' 174.7(2)
N21' N22' N23' C27' 1.5(4)
N22' N23' C24' C26' -70.2(3)
C27' N23' C24' C26' 103.2(3)
N22' N23' C24' C25' 54.3(3)
C27' N23' C24' C25' -132.3(3)
N22' N23' C27' C29' -128.0(3)
C24' N23' C27' C29' 59.2(4)
N22' N23' C27' C28' 106.8(3)
C24' N23' C27' C28' -66.0(4)
C1' C2' C3' C4' 0.1(5)
N21' C2' C3' C4' -175.5(3)
C1' C2' C3' C31' 178.9(3)
N21' C2' C3' C31' 3.3(4)
C4' C3' C31' F31' -108.1(3)
C2' C3' C31' F31' 73.2(4)
C4' C3' C31' F32' 8.7(4)
C2' C3' C31' F32' -170.1(3)
C4' C3' C31' C32' 127.6(3)
C2' C3' C31' C32' -51.2(4)
F31' C31' C32' O32' 1.1(4)
F32' C31' C32' O32' -111.6(3)
C3' C31' C32' O32' 127.1(3)
F31' C31' C32' O33' 179.0(2)
F32' C31' C32' O33' 66.3(3)
C3' C31' C32' O33' -54.9(3)
O32' C32' O33' C33' -6.7(5)
C31' C32' O33' C33' 175.5(3)
C32' O33' C33' C34' -99.7(4)
C2' C3' C4' C5' 0.6(5)
C31' C3' C4' C5' -178.1(3)
C3' C4' C5' C6' -1.1(5)
C3' C4' C5' I5' 177.0(2)
C2' C1' C6' C5' -0.2(5)
C11' C1' C6' C5' -178.0(3)
C4' C5' C6' C1' 1.0(5)
I5' C5' C6' C1' -177.2(2)
